data_7222401
loop_
_publ_author_name
'Ding, Bin'
'Huo, Jian Zhong'
'Liu, Yuan Yuan'
'Wang, XiuGuang'
'Su, XiuMei'
'Wu, Xiang Xia'
'Zhu, Zhao Zhou'
'Xia, Jun'

_publ_section_title
;
 Triazole based Ag coordination clusters: synthesis, structural diversity
 and anion exchange properties
;
_journal_issue 101
_journal_name_full 'RSC Adv.'
_journal_page_first 83415
_journal_paper_doi 10.1039/C5RA16908A
_journal_volume 5
_journal_year 2015
_chemical_formula_sum 'C24 H24 Ag2 B2 F8 N12'
_chemical_formula_weight 869.91
_chemical_name_systematic
; 
 ? 
;
_space_group_crystal_system monoclinic
_space_group_IT_number 14
_space_group_name_Hall '-P 2ybc'
_space_group_name_H-M_alt 'P 1 21/c 1'
_symmetry_space_group_name_Hall '-P 2ybc'
_symmetry_space_group_name_H-M 'P 1 21/c 1'
_atom_sites_solution_hydrogens geom
_audit_creation_method SHELXL-2013
_audit_update_record
;
2015-04-15 deposited with the CCDC.
2015-09-25 downloaded from the CCDC.
;
_cell_angle_alpha 90
_cell_angle_beta 102.0930(10)
_cell_angle_gamma 90
_cell_formula_units_Z 4
_cell_length_a 11.6184(4)
_cell_length_b 20.1448(6)
_cell_length_c 13.2501(4)
_cell_measurement_reflns_used 9348
_cell_measurement_temperature 173(2)
_cell_measurement_theta_max 28.30
_cell_measurement_theta_min 2.56
_cell_volume 3032.37(17)
_computing_cell_refinement 'Bruker SMART'
_computing_data_collection 'Bruker SMART'
_computing_data_reduction 'Bruker SAINT'
_computing_molecular_graphics 'Bruker SHELXTL'
_computing_publication_material 'Bruker SHELXTL'
_computing_structure_refinement 'SHELXL-2013 (Sheldrick, 2013)'
_computing_structure_solution 'Bruker SHELXTL'
_diffrn_ambient_temperature 173(2)
_diffrn_measured_fraction_theta_full 0.977
_diffrn_measured_fraction_theta_max 1.000
_diffrn_measurement_device_type 'CCD area detector'
_diffrn_measurement_method 'phi and omega scans'
_diffrn_radiation_type MoK\a
_diffrn_radiation_wavelength 0.71073
_diffrn_reflns_av_R_equivalents 0.0231
_diffrn_reflns_av_unetI/netI 0.0229
_diffrn_reflns_laue_measured_fraction_full 0.977
_diffrn_reflns_laue_measured_fraction_max 1.000
_diffrn_reflns_limit_h_max 13
_diffrn_reflns_limit_h_min -13
_diffrn_reflns_limit_k_max 23
_diffrn_reflns_limit_k_min -23
_diffrn_reflns_limit_l_max 10
_diffrn_reflns_limit_l_min -15
_diffrn_reflns_number 17352
_diffrn_reflns_point_group_measured_fraction_full 0.977
_diffrn_reflns_point_group_measured_fraction_max 1.000
_diffrn_reflns_theta_full 25.242
_diffrn_reflns_theta_max 25.006
_diffrn_reflns_theta_min 1.869
_exptl_absorpt_coefficient_mu 1.381
_exptl_absorpt_correction_type multi-scan
_exptl_absorpt_process_details SADABS
_exptl_crystal_colour COLOURLESS
_exptl_crystal_density_diffrn 1.905
_exptl_crystal_density_meas ?
_exptl_crystal_description BLOCK
_exptl_crystal_F_000 1712
_exptl_crystal_size_max 0.280
_exptl_crystal_size_mid 0.210
_exptl_crystal_size_min 0.200
_exptl_transmission_factor_max 0.770
_exptl_transmission_factor_min 0.698
_refine_diff_density_max 0.373
_refine_diff_density_min -0.465
_refine_diff_density_rms 0.062
_refine_ls_extinction_method none
_refine_ls_goodness_of_fit_ref 1.069
_refine_ls_hydrogen_treatment constr
_refine_ls_matrix_type full
_refine_ls_number_parameters 436
_refine_ls_number_reflns 5350
_refine_ls_number_restraints 0
_refine_ls_restrained_S_all 1.069
_refine_ls_R_factor_all 0.0271
_refine_ls_R_factor_gt 0.0227
_refine_ls_shift/su_max 0.001
_refine_ls_shift/su_mean 0.000
_refine_ls_structure_factor_coef Fsqd
_refine_ls_weighting_details
; 
 w=1/[\s^2^(Fo^2^)+(0.0176P)^2^+2.8913P] 
 where P=(Fo^2^+2Fc^2^)/3 
;
_refine_ls_weighting_scheme calc
_refine_ls_wR_factor_gt 0.0488
_refine_ls_wR_factor_ref 0.0506
_reflns_Friedel_coverage 0.000
_reflns_number_gt 4804
_reflns_number_total 5350
_reflns_threshold_expression 'I > 2\s(I)'
_cod_data_source_file c5ra16908a2.cif
_cod_data_source_block n150407d
_cod_depositor_comments
;
The following automatic conversions were performed:

'_exptl_absorpt_correction_type' value 'MULTI-SCAN' changed to
'multi-scan' according to
/usr/data/users/saulius/crontab/automatic-downloads/rss-feeds/RSC/lib/dictionaries/cif_core.dic
dictionary named 'cif_core.dic' version 2.4.2 from 2011-04-26.

'_exptl_crystal_density_meas' value 'NONE' was changed to '?' - the
value is perceived as not measured.

Automatic conversion script
Id: cif_fix_values 3271 2015-04-21 07:52:19Z andrius 
;
_cod_database_code 7222401
_shelx_space_group_comment
; 
The symmetry employed for this shelxl refinement is uniquely defined 
by the following loop, which should always be used as a source of 
symmetry information in preference to the above space-group names. 
They are only intended as comments. 
;
_shelx_estimated_absorpt_t_min 0.698
_shelx_estimated_absorpt_t_max 0.770
_shelxl_version_number 2013-2

loop_
_space_group_symop_operation_xyz
'x, y, z'
'-x, y+1/2, -z+1/2'
'-x, -y, -z'
'x, -y-1/2, z-1/2'

loop_
_atom_site_label
_atom_site_type_symbol
_atom_site_fract_x
_atom_site_fract_y
_atom_site_fract_z
_atom_site_U_iso_or_equiv
_atom_site_adp_type
_atom_site_occupancy
_atom_site_site_symmetry_order
_atom_site_calc_flag
_atom_site_refinement_flags_posn
_atom_site_refinement_flags_adp
Ag1 Ag -0.01536(2) -0.12056(2) 0.46129(2) 0.02291(6) Uani 1 1 d . .
Ag2 Ag 0.23915(2) -0.00417(2) 0.52394(2) 0.02228(6) Uani 1 1 d . .
N1 N 0.25952(18) -0.11158(9) 0.53317(16) 0.0188(4) Uani 1 1 d . .
N2 N 0.16621(17) -0.15627(10) 0.51618(16) 0.0187(4) Uani 1 1 d . .
N3 N 0.33096(17) -0.21207(9) 0.55294(15) 0.0147(4) Uani 1 1 d . .
N4 N 0.35966(17) -0.32596(10) 0.56308(16) 0.0195(4) Uani 1 1 d . .
N5 N 0.07247(18) 0.02765(10) 0.38834(16) 0.0228(5) Uani 1 1 d . .
N6 N -0.00766(18) -0.02435(10) 0.36018(16) 0.0211(5) Uani 1 1 d . .
N7 N -0.00199(17) 0.03455(9) 0.22190(15) 0.0159(4) Uani 1 1 d . .
N8 N -0.11592(17) 0.02011(10) 0.05823(16) 0.0182(4) Uani 1 1 d . .
N9 N 0.28859(17) 0.09520(9) 0.58470(16) 0.0192(5) Uani 1 1 d . .
N10 N 0.20541(17) 0.14559(10) 0.57230(17) 0.0211(5) Uani 1 1 d . .
N11 N 0.38007(17) 0.18959(9) 0.62108(15) 0.0164(4) Uani 1 1 d . .
N12 N 0.58231(19) 0.21411(10) 0.66590(16) 0.0242(5) Uani 1 1 d . .
B1 B 0.4016(3) 0.02945(15) 0.3225(2) 0.0243(7) Uani 1 1 d . .
B2 B 0.0714(3) 0.24481(14) 0.7643(2) 0.0234(6) Uani 1 1 d . .
F1 F 0.51996(14) 0.02245(8) 0.32035(13) 0.0328(4) Uani 1 1 d . .
F2 F 0.38824(14) 0.08583(8) 0.38104(13) 0.0361(4) Uani 1 1 d . .
F3 F 0.33595(16) 0.03740(9) 0.22395(13) 0.0482(5) Uani 1 1 d . .
F4 F 0.36495(16) -0.02693(8) 0.36888(14) 0.0418(4) Uani 1 1 d . .
F5 F 0.11185(13) 0.18097(7) 0.79404(13) 0.0311(4) Uani 1 1 d . .
F6 F 0.16750(13) 0.28617(7) 0.76219(13) 0.0318(4) Uani 1 1 d . .
F7 F 0.00750(17) 0.26986(9) 0.83294(16) 0.0511(5) Uani 1 1 d . .
F8 F 0.00076(16) 0.24177(8) 0.66616(14) 0.0467(5) Uani 1 1 d . .
C1 C 0.2115(2) -0.21564(12) 0.52875(18) 0.0177(5) Uani 1 1 d . .
H1 H 0.1673 -0.2557 0.5220 0.021 Uiso 1 1 calc R U
C2 C 0.3564(2) -0.14622(11) 0.55466(18) 0.0173(5) Uani 1 1 d . .
H2 H 0.4336 -0.1280 0.5694 0.021 Uiso 1 1 calc R U
C3 C 0.4118(2) -0.26709(11) 0.57331(18) 0.0163(5) Uani 1 1 d . .
C4 C 0.5319(2) -0.25692(12) 0.60113(18) 0.0184(5) Uani 1 1 d . .
H4 H 0.5645 -0.2135 0.6084 0.022 Uiso 1 1 calc R U
C5 C 0.6028(2) -0.31294(13) 0.61792(19) 0.0228(6) Uani 1 1 d . .
H5 H 0.6859 -0.3083 0.6369 0.027 Uiso 1 1 calc R U
C6 C 0.5525(2) -0.37600(13) 0.60712(19) 0.0214(5) Uani 1 1 d . .
C7 C 0.4309(2) -0.37888(12) 0.5808(2) 0.0232(6) Uani 1 1 d . .
H7 H 0.3952 -0.4215 0.5748 0.028 Uiso 1 1 calc R U
C8 C 0.6259(2) -0.43877(14) 0.6227(2) 0.0324(7) Uani 1 1 d . .
H8A H 0.6617 -0.4439 0.6961 0.049 Uiso 1 1 calc R U
H8B H 0.6879 -0.4359 0.5828 0.049 Uiso 1 1 calc R U
H8C H 0.5755 -0.4771 0.5992 0.049 Uiso 1 1 calc R U
C9 C -0.0496(2) -0.01880(12) 0.2620(2) 0.0204(5) Uani 1 1 d . .
H9 H -0.1061 -0.0480 0.2229 0.024 Uiso 1 1 calc R U
C10 C 0.0735(2) 0.06163(12) 0.30438(19) 0.0208(5) Uani 1 1 d . .
H10 H 0.1204 0.0999 0.3013 0.025 Uiso 1 1 calc R U
C11 C -0.0321(2) 0.05653(11) 0.11664(18) 0.0163(5) Uani 1 1 d . .
C12 C 0.0210(2) 0.11108(11) 0.0834(2) 0.0200(5) Uani 1 1 d . .
H12 H 0.0818 0.1346 0.1284 0.024 Uiso 1 1 calc R U
C13 C -0.0180(2) 0.13007(12) -0.0185(2) 0.0218(6) Uani 1 1 d . .
H13 H 0.0158 0.1677 -0.0445 0.026 Uiso 1 1 calc R U
C14 C -0.1066(2) 0.09435(12) -0.08318(19) 0.0197(5) Uani 1 1 d . .
C15 C -0.1506(2) 0.03917(12) -0.04022(19) 0.0186(5) Uani 1 1 d . .
H15 H -0.2091 0.0133 -0.0838 0.022 Uiso 1 1 calc R U
C16 C -0.1560(2) 0.11401(13) -0.1934(2) 0.0253(6) Uani 1 1 d . .
H16A H -0.1861 0.0745 -0.2336 0.038 Uiso 1 1 calc R U
H16B H -0.0939 0.1345 -0.2228 0.038 Uiso 1 1 calc R U
H16C H -0.2203 0.1458 -0.1956 0.038 Uiso 1 1 calc R U
C17 C 0.3920(2) 0.12268(12) 0.61365(19) 0.0201(5) Uani 1 1 d . .
H17 H 0.4647 0.0994 0.6275 0.024 Uiso 1 1 calc R U
C18 C 0.2627(2) 0.20133(12) 0.5946(2) 0.0215(6) Uani 1 1 d . .
H18 H 0.2272 0.2439 0.5926 0.026 Uiso 1 1 calc R U
C19 C 0.4435(2) 0.30213(12) 0.65405(18) 0.0185(5) Uani 1 1 d . .
H19 H 0.3635 0.3157 0.6427 0.022 Uiso 1 1 calc R U
C20 C 0.5331(2) 0.34728(13) 0.6760(2) 0.0238(6) Uani 1 1 d . .
H20 H 0.5151 0.3931 0.6800 0.029 Uiso 1 1 calc R U
C21 C 0.6498(2) 0.32740(12) 0.69243(18) 0.0187(5) Uani 1 1 d . .
C22 C 0.6708(2) 0.25974(12) 0.68823(19) 0.0217(5) Uani 1 1 d . .
H22 H 0.7500 0.2446 0.7014 0.026 Uiso 1 1 calc R U
C23 C 0.7491(3) 0.37663(14) 0.7096(2) 0.0333(7) Uani 1 1 d . .
H23A H 0.7603 0.3934 0.6429 0.050 Uiso 1 1 calc R U
H23B H 0.8216 0.3549 0.7459 0.050 Uiso 1 1 calc R U
H23C H 0.7303 0.4137 0.7513 0.050 Uiso 1 1 calc R U
C24 C 0.4729(2) 0.23775(12) 0.64912(17) 0.0173(5) Uani 1 1 d . .

loop_
_atom_site_aniso_label
_atom_site_aniso_U_11
_atom_site_aniso_U_22
_atom_site_aniso_U_33
_atom_site_aniso_U_23
_atom_site_aniso_U_13
_atom_site_aniso_U_12
Ag1 0.01429(10) 0.02358(11) 0.03054(12) 0.00235(8) 0.00397(8) -0.00129(8)
Ag2 0.02551(11) 0.01271(10) 0.02772(12) -0.00327(8) 0.00352(8) -0.00286(8)
N1 0.0182(11) 0.0149(10) 0.0235(12) -0.0026(8) 0.0046(9) -0.0057(8)
N2 0.0159(11) 0.0165(11) 0.0233(12) -0.0010(9) 0.0030(9) -0.0035(8)
N3 0.0142(10) 0.0153(10) 0.0145(11) -0.0014(8) 0.0025(8) -0.0009(8)
N4 0.0170(11) 0.0180(11) 0.0228(12) 0.0002(9) 0.0027(9) 0.0002(9)
N5 0.0213(11) 0.0199(11) 0.0255(12) 0.0006(9) 0.0011(9) -0.0042(9)
N6 0.0177(11) 0.0177(10) 0.0273(12) 0.0003(9) 0.0035(9) -0.0024(9)
N7 0.0147(10) 0.0131(10) 0.0199(11) -0.0010(8) 0.0033(8) 0.0014(8)
N8 0.0150(10) 0.0161(10) 0.0239(12) -0.0033(9) 0.0052(9) 0.0030(8)
N9 0.0175(11) 0.0141(10) 0.0249(12) -0.0020(9) 0.0020(9) 0.0003(8)
N10 0.0157(11) 0.0172(11) 0.0299(13) -0.0011(9) 0.0040(9) 0.0003(9)
N11 0.0175(10) 0.0140(10) 0.0176(11) -0.0012(8) 0.0037(8) -0.0044(8)
N12 0.0311(13) 0.0229(11) 0.0199(12) -0.0005(9) 0.0083(10) -0.0058(10)
B1 0.0226(16) 0.0234(15) 0.0264(17) -0.0009(13) 0.0043(13) -0.0082(13)
B2 0.0210(15) 0.0181(15) 0.0295(17) -0.0001(12) 0.0020(13) 0.0014(12)
F1 0.0297(9) 0.0261(8) 0.0451(10) 0.0034(7) 0.0135(7) 0.0018(7)
F2 0.0300(9) 0.0344(9) 0.0454(10) -0.0104(8) 0.0115(8) -0.0026(7)
F3 0.0488(11) 0.0518(11) 0.0346(10) 0.0015(9) -0.0132(9) -0.0181(9)
F4 0.0476(11) 0.0342(9) 0.0471(11) 0.0045(8) 0.0183(9) -0.0169(8)
F5 0.0245(8) 0.0198(8) 0.0489(10) 0.0092(7) 0.0077(7) 0.0020(6)
F6 0.0264(8) 0.0209(8) 0.0453(10) 0.0022(7) 0.0011(7) -0.0042(6)
F7 0.0556(12) 0.0381(10) 0.0688(13) -0.0066(9) 0.0345(10) 0.0064(9)
F8 0.0502(11) 0.0306(9) 0.0460(11) 0.0046(8) -0.0203(9) -0.0042(8)
C1 0.0162(13) 0.0139(12) 0.0224(14) -0.0011(10) 0.0028(10) -0.0028(10)
C2 0.0158(12) 0.0167(12) 0.0198(13) -0.0025(10) 0.0045(10) -0.0039(10)
C3 0.0192(12) 0.0182(12) 0.0122(12) 0.0012(10) 0.0048(10) 0.0009(10)
C4 0.0191(13) 0.0226(13) 0.0136(13) -0.0013(10) 0.0036(10) -0.0038(10)
C5 0.0168(13) 0.0358(15) 0.0150(13) -0.0007(11) 0.0019(10) 0.0011(11)
C6 0.0216(13) 0.0266(14) 0.0167(13) 0.0021(11) 0.0056(10) 0.0070(11)
C7 0.0240(14) 0.0184(13) 0.0263(15) 0.0007(11) 0.0033(11) 0.0018(11)
C8 0.0252(15) 0.0309(16) 0.0388(17) 0.0022(13) 0.0016(13) 0.0106(12)
C9 0.0170(13) 0.0176(13) 0.0263(15) -0.0017(10) 0.0036(11) -0.0029(10)
C10 0.0192(13) 0.0167(12) 0.0252(14) -0.0008(11) 0.0018(11) -0.0024(10)
C11 0.0132(12) 0.0154(12) 0.0212(13) -0.0027(10) 0.0059(10) 0.0059(9)
C12 0.0191(13) 0.0142(12) 0.0268(14) -0.0056(10) 0.0052(11) 0.0006(10)
C13 0.0250(14) 0.0149(12) 0.0278(15) 0.0016(10) 0.0104(12) 0.0030(10)
C14 0.0192(13) 0.0181(12) 0.0231(14) -0.0006(10) 0.0076(11) 0.0079(10)
C15 0.0130(12) 0.0186(13) 0.0236(14) -0.0053(10) 0.0025(10) 0.0043(10)
C16 0.0236(14) 0.0245(14) 0.0279(15) 0.0033(11) 0.0059(11) 0.0044(11)
C17 0.0188(13) 0.0183(13) 0.0217(14) 0.0021(10) 0.0008(10) 0.0007(10)
C18 0.0175(13) 0.0153(12) 0.0331(15) -0.0020(11) 0.0083(11) -0.0007(10)
C19 0.0135(12) 0.0231(13) 0.0195(13) 0.0075(10) 0.0047(10) -0.0010(10)
C20 0.0299(15) 0.0212(13) 0.0225(14) 0.0046(11) 0.0105(11) -0.0004(11)
C21 0.0237(14) 0.0215(13) 0.0119(12) 0.0018(10) 0.0060(10) -0.0077(10)
C22 0.0231(13) 0.0251(14) 0.0182(13) 0.0033(11) 0.0072(11) -0.0016(11)
C23 0.0367(17) 0.0342(16) 0.0287(16) 0.0031(13) 0.0065(13) -0.0195(13)
C24 0.0195(13) 0.0230(13) 0.0095(12) 0.0001(10) 0.0031(10) -0.0076(10)

loop_
_atom_type_symbol
_atom_type_description
_atom_type_scat_dispersion_real
_atom_type_scat_dispersion_imag
_atom_type_scat_source
C C 0.0033 0.0016 'International Tables Vol C Tables 4.2.6.8 and 6.1.1.4'
H H 0.0000 0.0000 'International Tables Vol C Tables 4.2.6.8 and 6.1.1.4'
B B 0.0013 0.0007 'International Tables Vol C Tables 4.2.6.8 and 6.1.1.4'
N N 0.0061 0.0033 'International Tables Vol C Tables 4.2.6.8 and 6.1.1.4'
F F 0.0171 0.0103 'International Tables Vol C Tables 4.2.6.8 and 6.1.1.4'
Ag Ag -0.8971 1.1015 'International Tables Vol C Tables 4.2.6.8 and 6.1.1.4'

loop_
_geom_angle_atom_site_label_1
_geom_angle_atom_site_label_2
_geom_angle_atom_site_label_3
_geom_angle
_geom_angle_site_symmetry_1
_geom_angle_site_symmetry_3
N2 Ag1 N10 146.77(7) . 3_556
N2 Ag1 N6 107.88(7) . .
N10 Ag1 N6 103.09(7) 3_556 .
N1 Ag2 N9 150.58(8) . .
N1 Ag2 N5 111.31(7) . .
N9 Ag2 N5 97.90(7) . .
C2 N1 N2 107.27(19) . .
C2 N1 Ag2 128.51(16) . .
N2 N1 Ag2 124.22(15) . .
C1 N2 N1 107.06(19) . .
C1 N2 Ag1 132.44(16) . .
N1 N2 Ag1 120.14(14) . .
C2 N3 C1 105.28(19) . .
C2 N3 C3 128.1(2) . .
C1 N3 C3 126.63(19) . .
C3 N4 C7 116.2(2) . .
C10 N5 N6 106.8(2) . .
C10 N5 Ag2 128.13(17) . .
N6 N5 Ag2 112.42(14) . .
C9 N6 N5 107.0(2) . .
C9 N6 Ag1 126.02(16) . .
N5 N6 Ag1 124.31(15) . .
C10 N7 C9 104.4(2) . .
C10 N7 C11 129.8(2) . .
C9 N7 C11 125.8(2) . .
C11 N8 C15 116.3(2) . .
C17 N9 N10 107.45(19) . .
C17 N9 Ag2 130.57(17) . .
N10 N9 Ag2 120.19(14) . .
C18 N10 N9 107.02(19) . .
C18 N10 Ag1 132.78(17) . 3_556
N9 N10 Ag1 119.81(14) . 3_556
C18 N11 C17 105.43(19) . .
C18 N11 C24 127.4(2) . .
C17 N11 C24 127.1(2) . .
C24 N12 C22 116.4(2) . .
F3 B1 F1 110.3(2) . .
F3 B1 F4 110.6(2) . .
F1 B1 F4 108.7(2) . .
F3 B1 F2 109.1(2) . .
F1 B1 F2 108.6(2) . .
F4 B1 F2 109.6(2) . .
F7 B2 F8 109.8(2) . .
F7 B2 F5 110.2(2) . .
F8 B2 F5 108.8(2) . .
F7 B2 F6 109.7(2) . .
F8 B2 F6 109.0(2) . .
F5 B2 F6 109.4(2) . .
N2 C1 N3 110.3(2) . .
N2 C1 H1 124.9 . .
N3 C1 H1 124.9 . .
N1 C2 N3 110.1(2) . .
N1 C2 H2 124.9 . .
N3 C2 H2 124.9 . .
N4 C3 C4 125.0(2) . .
N4 C3 N3 113.8(2) . .
C4 C3 N3 121.2(2) . .
C3 C4 C5 117.0(2) . .
C3 C4 H4 121.5 . .
C5 C4 H4 121.5 . .
C4 C5 C6 120.3(2) . .
C4 C5 H5 119.9 . .
C6 C5 H5 119.9 . .
C7 C6 C5 116.6(2) . .
C7 C6 C8 121.0(2) . .
C5 C6 C8 122.4(2) . .
N4 C7 C6 124.8(2) . .
N4 C7 H7 117.6 . .
C6 C7 H7 117.6 . .
C6 C8 H8A 109.5 . .
C6 C8 H8B 109.5 . .
H8A C8 H8B 109.5 . .
C6 C8 H8C 109.5 . .
H8A C8 H8C 109.5 . .
H8B C8 H8C 109.5 . .
N6 C9 N7 111.1(2) . .
N6 C9 H9 124.4 . .
N7 C9 H9 124.4 . .
N5 C10 N7 110.7(2) . .
N5 C10 H10 124.7 . .
N7 C10 H10 124.7 . .
N8 C11 C12 125.2(2) . .
N8 C11 N7 113.3(2) . .
C12 C11 N7 121.5(2) . .
C11 C12 C13 117.0(2) . .
C11 C12 H12 121.5 . .
C13 C12 H12 121.5 . .
C12 C13 C14 120.4(2) . .
C12 C13 H13 119.8 . .
C14 C13 H13 119.8 . .
C13 C14 C15 116.6(2) . .
C13 C14 C16 122.9(2) . .
C15 C14 C16 120.5(2) . .
N8 C15 C14 124.5(2) . .
N8 C15 H15 117.8 . .
C14 C15 H15 117.8 . .
C14 C16 H16A 109.5 . .
C14 C16 H16B 109.5 . .
H16A C16 H16B 109.5 . .
C14 C16 H16C 109.5 . .
H16A C16 H16C 109.5 . .
H16B C16 H16C 109.5 . .
N9 C17 N11 109.9(2) . .
N9 C17 H17 125.1 . .
N11 C17 H17 125.1 . .
N10 C18 N11 110.2(2) . .
N10 C18 H18 124.9 . .
N11 C18 H18 124.9 . .
C24 C19 C20 117.5(2) . .
C24 C19 H19 121.3 . .
C20 C19 H19 121.3 . .
C19 C20 C21 121.2(2) . .
C19 C20 H20 119.4 . .
C21 C20 H20 119.4 . .
C20 C21 C22 116.8(2) . .
C20 C21 C23 121.9(2) . .
C22 C21 C23 121.3(2) . .
N12 C22 C21 122.7(2) . .
N12 C22 H22 118.7 . .
C21 C22 H22 118.7 . .
C21 C23 H23A 109.5 . .
C21 C23 H23B 109.5 . .
H23A C23 H23B 109.5 . .
C21 C23 H23C 109.5 . .
H23A C23 H23C 109.5 . .
H23B C23 H23C 109.5 . .
N12 C24 C19 125.4(2) . .
N12 C24 N11 116.1(2) . .
C19 C24 N11 118.5(2) . .

loop_
_geom_bond_atom_site_label_1
_geom_bond_atom_site_label_2
_geom_bond_distance
_geom_bond_site_symmetry_2
Ag1 N2 2.203(2) .
Ag1 N10 2.217(2) 3_556
Ag1 N6 2.368(2) .
Ag2 N1 2.1772(19) .
Ag2 N9 2.1891(19) .
Ag2 N5 2.435(2) .
N1 C2 1.304(3) .
N1 N2 1.391(3) .
N2 C1 1.303(3) .
N3 C2 1.358(3) .
N3 C1 1.360(3) .
N3 C3 1.441(3) .
N4 C3 1.326(3) .
N4 C7 1.339(3) .
N5 C10 1.308(3) .
N5 N6 1.399(3) .
N6 C9 1.295(3) .
N7 C10 1.364(3) .
N7 C9 1.366(3) .
N7 C11 1.435(3) .
N8 C11 1.330(3) .
N8 C15 1.338(3) .
N9 C17 1.305(3) .
N9 N10 1.387(3) .
N10 C18 1.307(3) .
N10 Ag1 2.217(2) 3_556
N11 C18 1.356(3) .
N11 C17 1.361(3) .
N11 C24 1.441(3) .
N12 C24 1.331(3) .
N12 C22 1.365(3) .
B1 F3 1.377(3) .
B1 F1 1.388(3) .
B1 F4 1.399(3) .
B1 F2 1.402(3) .
B2 F7 1.384(4) .
B2 F8 1.387(3) .
B2 F5 1.397(3) .
B2 F6 1.398(3) .
C1 H1 0.9500 .
C2 H2 0.9500 .
C3 C4 1.382(3) .
C4 C5 1.387(4) .
C4 H4 0.9500 .
C5 C6 1.393(4) .
C5 H5 0.9500 .
C6 C7 1.385(4) .
C6 C8 1.514(3) .
C7 H7 0.9500 .
C8 H8A 0.9800 .
C8 H8B 0.9800 .
C8 H8C 0.9800 .
C9 H9 0.9500 .
C10 H10 0.9500 .
C11 C12 1.377(3) .
C12 C13 1.386(4) .
C12 H12 0.9500 .
C13 C14 1.393(4) .
C13 H13 0.9500 .
C14 C15 1.394(3) .
C14 C16 1.506(4) .
C15 H15 0.9500 .
C16 H16A 0.9800 .
C16 H16B 0.9800 .
C16 H16C 0.9800 .
C17 H17 0.9500 .
C18 H18 0.9500 .
C19 C24 1.346(3) .
C19 C20 1.367(3) .
C19 H19 0.9500 .
C20 C21 1.387(4) .
C20 H20 0.9500 .
C21 C22 1.388(3) .
C21 C23 1.502(3) .
C22 H22 0.9500 .
C23 H23A 0.9800 .
C23 H23B 0.9800 .
C23 H23C 0.9800 .

loop_
_geom_torsion_atom_site_label_1
_geom_torsion_atom_site_label_2
_geom_torsion_atom_site_label_3
_geom_torsion_atom_site_label_4
_geom_torsion
_geom_torsion_site_symmetry_1
_geom_torsion_site_symmetry_4
C2 N1 N2 C1 0.3(3) . .
Ag2 N1 N2 C1 -179.70(16) . .
C2 N1 N2 Ag1 -173.61(16) . .
Ag2 N1 N2 Ag1 6.4(2) . .
C10 N5 N6 C9 0.1(3) . .
Ag2 N5 N6 C9 -145.22(16) . .
C10 N5 N6 Ag1 162.53(16) . .
Ag2 N5 N6 Ag1 17.2(2) . .
C17 N9 N10 C18 -0.1(3) . .
Ag2 N9 N10 C18 -166.47(17) . .
C17 N9 N10 Ag1 -173.80(16) . 3_556
Ag2 N9 N10 Ag1 19.9(2) . 3_556
N1 N2 C1 N3 -0.3(3) . .
Ag1 N2 C1 N3 172.59(16) . .
C2 N3 C1 N2 0.1(3) . .
C3 N3 C1 N2 179.5(2) . .
N2 N1 C2 N3 -0.2(3) . .
Ag2 N1 C2 N3 179.77(15) . .
C1 N3 C2 N1 0.1(3) . .
C3 N3 C2 N1 -179.3(2) . .
C7 N4 C3 C4 -0.5(4) . .
C7 N4 C3 N3 179.7(2) . .
C2 N3 C3 N4 -178.5(2) . .
C1 N3 C3 N4 2.3(3) . .
C2 N3 C3 C4 1.8(4) . .
C1 N3 C3 C4 -177.5(2) . .
N4 C3 C4 C5 1.1(4) . .
N3 C3 C4 C5 -179.2(2) . .
C3 C4 C5 C6 -0.3(3) . .
C4 C5 C6 C7 -0.9(4) . .
C4 C5 C6 C8 178.9(2) . .
C3 N4 C7 C6 -0.8(4) . .
C5 C6 C7 N4 1.5(4) . .
C8 C6 C7 N4 -178.3(2) . .
N5 N6 C9 N7 -0.1(3) . .
Ag1 N6 C9 N7 -162.12(15) . .
C10 N7 C9 N6 0.0(3) . .
C11 N7 C9 N6 -177.5(2) . .
N6 N5 C10 N7 -0.1(3) . .
Ag2 N5 C10 N7 137.94(18) . .
C9 N7 C10 N5 0.1(3) . .
C11 N7 C10 N5 177.4(2) . .
C15 N8 C11 C12 -0.5(3) . .
C15 N8 C11 N7 178.14(19) . .
C10 N7 C11 N8 -175.5(2) . .
C9 N7 C11 N8 1.3(3) . .
C10 N7 C11 C12 3.2(4) . .
C9 N7 C11 C12 -180.0(2) . .
N8 C11 C12 C13 1.4(4) . .
N7 C11 C12 C13 -177.1(2) . .
C11 C12 C13 C14 -0.5(3) . .
C12 C13 C14 C15 -1.1(3) . .
C12 C13 C14 C16 177.6(2) . .
C11 N8 C15 C14 -1.3(3) . .
C13 C14 C15 N8 2.1(4) . .
C16 C14 C15 N8 -176.6(2) . .
N10 N9 C17 N11 0.1(3) . .
Ag2 N9 C17 N11 164.55(16) . .
C18 N11 C17 N9 -0.1(3) . .
C24 N11 C17 N9 -179.0(2) . .
N9 N10 C18 N11 0.1(3) . .
Ag1 N10 C18 N11 172.58(16) 3_556 .
C17 N11 C18 N10 0.0(3) . .
C24 N11 C18 N10 178.9(2) . .
C24 C19 C20 C21 0.0(4) . .
C19 C20 C21 C22 -1.6(4) . .
C19 C20 C21 C23 175.9(2) . .
C24 N12 C22 C21 -0.7(3) . .
C20 C21 C22 N12 2.0(4) . .
C23 C21 C22 N12 -175.5(2) . .
C22 N12 C24 C19 -1.1(4) . .
C22 N12 C24 N11 177.3(2) . .
C20 C19 C24 N12 1.5(4) . .
C20 C19 C24 N11 -176.9(2) . .
C18 N11 C24 N12 -176.0(2) . .
C17 N11 C24 N12 2.6(3) . .
C18 N11 C24 C19 2.5(4) . .
C17 N11 C24 C19 -178.9(2) . .
